data_4081390
loop_
_publ_author_name
'Kraack, Marianne'
'Harms, Klaus'
'Meggers, Eric'

_publ_section_title
;
 Reductive Labilization of a Cyclometalating Ligand Applied to
 Auxiliary-Mediated Asymmetric Coordination Chemistry
;
_journal_issue 18
_journal_name_full Organometallics
_journal_page_first 5103
_journal_paper_doi 10.1021/om4006627
_journal_volume 32
_journal_year 2013
_chemical_absolute_configuration ad
_chemical_formula_sum 'C68 H67 B N6 O4 Ru'
_chemical_formula_weight 1144.15
_space_group_crystal_system orthorhombic
_space_group_IT_number 19
_space_group_name_Hall 'P 2ac 2ab'
_space_group_name_H-M_alt 'P 21 21 21'
_symmetry_space_group_name_Hall 'P 2ac 2ab'
_symmetry_space_group_name_H-M 'P 21 21 21'
_atom_sites_solution_hydrogens geom
_atom_sites_solution_primary direct
_atom_sites_solution_secondary difmap
_audit_creation_method SHELXL-2012
_cell_angle_alpha 90
_cell_angle_beta 90
_cell_angle_gamma 90
_cell_formula_units_Z 4
_cell_length_a 13.6846(14)
_cell_length_b 14.8157(18)
_cell_length_c 28.691(4)
_cell_measurement_reflns_used 6365
_cell_measurement_temperature 100(2)
_cell_measurement_theta_max 21.47
_cell_measurement_theta_min 1.42
_cell_volume 5817.0(12)
_computing_cell_refinement 'STOE X-AREA'
_computing_data_collection 'STOE X-AREA'
_computing_data_reduction 'STOE X-RED'
_computing_molecular_graphics DIAMOND
_computing_structure_refinement 'SHELXL-2012 (Sheldrick, 2012)'
_computing_structure_solution 'SIR 2011'
_diffrn_ambient_temperature 100(2)
_diffrn_detector_area_resol_mean 6.67
_diffrn_measured_fraction_theta_full 1.000
_diffrn_measured_fraction_theta_max 1.000
_diffrn_measurement_device_type 'STOE IPDS 2'
_diffrn_measurement_method 'rotation method'
_diffrn_radiation_type MoK\a
_diffrn_radiation_wavelength 0.71073
_diffrn_reflns_av_R_equivalents 0.3062
_diffrn_reflns_av_unetI/netI 0.5071
_diffrn_reflns_Laue_measured_fraction_full 1.000
_diffrn_reflns_Laue_measured_fraction_max 1.000
_diffrn_reflns_limit_h_max 16
_diffrn_reflns_limit_h_min -16
_diffrn_reflns_limit_k_max 16
_diffrn_reflns_limit_k_min -17
_diffrn_reflns_limit_l_max 34
_diffrn_reflns_limit_l_min -32
_diffrn_reflns_number 30855
_diffrn_reflns_point_group_measured_fraction_full 1.000
_diffrn_reflns_point_group_measured_fraction_max 1.000
_diffrn_reflns_theta_full 25.242
_diffrn_reflns_theta_max 25.249
_diffrn_reflns_theta_min 1.419
_diffrn_source 'sealed X-ray tube, 12 x 0.4 mm long-fine focus'
_exptl_absorpt_coefficient_mu 0.324
_exptl_absorpt_correction_T_max 1.1356
_exptl_absorpt_correction_T_min 0.8875
_exptl_absorpt_correction_type multi-scan
_exptl_absorpt_process_details
; 
[c.f. r.h. blessing, acta cryst. (1995), a51, 33-38] 
;
_exptl_crystal_colour red
_exptl_crystal_density_diffrn 1.306
_exptl_crystal_description needle
_exptl_crystal_F_000 2392
_exptl_crystal_size_max 0.410
_exptl_crystal_size_mid 0.040
_exptl_crystal_size_min 0.030
_refine_diff_density_max 0.724
_refine_diff_density_min -0.635
_refine_diff_density_rms 0.071
_refine_ls_abs_structure_details
; 
 Classical Flack method preferred over Parsons because s.u. lower. 
;
_refine_ls_abs_structure_Flack 0.02(8)
_refine_ls_extinction_method none
_refine_ls_goodness_of_fit_ref 0.587
_refine_ls_hydrogen_treatment constr
_refine_ls_matrix_type full
_refine_ls_number_parameters 729
_refine_ls_number_reflns 10543
_refine_ls_number_restraints 558
_refine_ls_restrained_S_all 0.576
_refine_ls_R_factor_all 0.2344
_refine_ls_R_factor_gt 0.0569
_refine_ls_shift/su_max 0.000
_refine_ls_shift/su_mean 0.000
_refine_ls_structure_factor_coef Fsqd
_refine_ls_weighting_details
; 
 w=1/[\s^2^(Fo^2^)] 
 where P=(Fo^2^+2Fc^2^)/3 
;
_refine_ls_weighting_scheme calc
_refine_ls_wR_factor_gt 0.0895
_refine_ls_wR_factor_ref 0.1418
_reflns_Friedel_coverage 0.807
_reflns_Friedel_fraction_full 1.000
_reflns_Friedel_fraction_max 1.000
_reflns_number_gt 2506
_reflns_number_total 10543
_reflns_threshold_expression 'I > 2\s(I)'
_cod_data_source_file om4006627_si_001.cif
_cod_data_source_block L-{S}-7
_cod_original_cell_volume 5817.0(13)
_cod_database_code 4081390
_shelx_space_group_comment
; 
The symmetry employed for this shelxl refinement is uniquely defined 
by the following loop, which should always be used as a source of 
symmetry information in preference to the above space-group names. 
They are only intended as comments. 
;
_shelx_estimated_absorpt_t_min 0.878
_shelx_estimated_absorpt_t_max 0.990
_shelxl_version_number 2012-9

loop_
_space_group_symop_operation_xyz
'x, y, z'
'-x+1/2, -y, z+1/2'
'x+1/2, -y+1/2, -z'
'-x, y+1/2, -z+1/2'

loop_
_atom_site_label
_atom_site_type_symbol
_atom_site_fract_x
_atom_site_fract_y
_atom_site_fract_z
_atom_site_U_iso_or_equiv
_atom_site_adp_type
_atom_site_occupancy
_atom_site_site_symmetry_order
_atom_site_calc_flag
_atom_site_refinement_flags_posn
_atom_site_refinement_flags_adp
C1 C -0.8249(11) -0.5787(9) -0.2925(6) 0.041(4) Uani 1 1 d . U
C2 C -0.7908(9) -0.4903(11) -0.2991(7) 0.042(4) Uani 1 1 d . U
H2 H -0.7642 -0.4746 -0.3286 0.051 Uiso 1 1 calc R U
C3 C -0.7940(10) -0.4270(12) -0.2658(7) 0.048(4) Uani 1 1 d . U
H3 H -0.7689 -0.3683 -0.2718 0.057 Uiso 1 1 calc R U
C4 C -0.8354(13) -0.4478(13) -0.2211(7) 0.056(4) Uani 1 1 d . U
C5 C -0.8717(10) -0.5318(12) -0.2131(7) 0.053(4) Uani 1 1 d . U
H5 H -0.9013 -0.5455 -0.1840 0.064 Uiso 1 1 calc R U
C6 C -0.8656(9) -0.5960(12) -0.2467(7) 0.045(4) Uani 1 1 d . U
C7 C -0.9017(10) -0.6915(14) -0.2415(7) 0.047(4) Uani 1 1 d . U
C9 C -0.9273(9) -0.8338(11) -0.2624(6) 0.043(4) Uani 1 1 d . U
H9 H -0.9775 -0.8567 -0.2848 0.051 Uiso 1 1 calc R U
C10 C -0.9753(9) -0.8125(12) -0.2144(6) 0.044(4) Uani 1 1 d . U
H10A H -1.0474 -0.8151 -0.2168 0.053 Uiso 1 1 calc R U
H10B H -0.9537 -0.8567 -0.1906 0.053 Uiso 1 1 calc R U
C12 C -0.8412(12) -0.8998(10) -0.2592(6) 0.044(4) Uani 1 1 d . U
H12 H -0.8049 -0.8990 -0.2895 0.053 Uiso 1 1 calc R U
C13 C -0.7688(10) -0.8751(11) -0.2192(7) 0.057(5) Uani 1 1 d . U
H13A H -0.7402 -0.8157 -0.2253 0.085 Uiso 1 1 calc R U
H13B H -0.7167 -0.9204 -0.2177 0.085 Uiso 1 1 calc R U
H13C H -0.8040 -0.8738 -0.1895 0.085 Uiso 1 1 calc R U
C14 C -0.8821(10) -0.9976(11) -0.2508(7) 0.050(6) Uani 1 1 d . U
H14A H -0.9155 -0.9999 -0.2206 0.076 Uiso 1 1 calc R U
H14B H -0.8280 -1.0409 -0.2510 0.076 Uiso 1 1 calc R U
H14C H -0.9284 -1.0130 -0.2757 0.076 Uiso 1 1 calc R U
C19 C -0.7443(10) -0.8478(12) -0.3765(7) 0.048(5) Uani 1 1 d . U
C20 C -0.6745(9) -0.8149(12) -0.3446(6) 0.046(4) Uani 1 1 d . U
C22 C -0.6354(9) -0.7070(12) -0.2895(6) 0.046(5) Uani 1 1 d . U
H22 H -0.6535 -0.6557 -0.2715 0.055 Uiso 1 1 calc R U
C23 C -0.5434(10) -0.7440(12) -0.2815(7) 0.050(5) Uani 1 1 d . U
C24 C -0.5147(10) -0.8217(15) -0.3074(7) 0.052(5) Uani 1 1 d . U
C25 C -0.5801(9) -0.8560(10) -0.3411(8) 0.047(4) Uani 1 1 d . U
C26 C -0.5623(11) -0.9343(12) -0.3706(7) 0.053(5) Uani 1 1 d . U
H26 H -0.5016 -0.9649 -0.3684 0.064 Uiso 1 1 calc R U
C27 C -0.6317(9) -0.9651(12) -0.4018(6) 0.044(4) Uani 1 1 d . U
H27 H -0.6161 -1.0134 -0.4223 0.053 Uiso 1 1 calc R U
C28 C -0.7278(11) -0.9247(12) -0.4035(7) 0.044(4) Uani 1 1 d . U
C29 C -0.8038(10) -0.9632(12) -0.4315(7) 0.050(5) Uani 1 1 d . U
C30 C -0.8944(11) -0.9226(13) -0.4288(7) 0.050(5) Uani 1 1 d . U
C31 C -0.9037(11) -0.8402(13) -0.4042(7) 0.061(6) Uani 1 1 d . U
H31 H -0.9628 -0.8071 -0.4075 0.073 Uiso 1 1 calc R U
C32 C -0.4776(9) -0.7046(13) -0.2441(6) 0.053(5) Uani 1 1 d . U
H32A H -0.4552 -0.7529 -0.2233 0.080 Uiso 1 1 calc R U
H32B H -0.5142 -0.6598 -0.2260 0.080 Uiso 1 1 calc R U
H32C H -0.4211 -0.6756 -0.2587 0.080 Uiso 1 1 calc R U
C33 C -0.4154(9) -0.8691(12) -0.3009(7) 0.069(6) Uani 1 1 d . U
H33A H -0.4229 -0.9339 -0.3069 0.103 Uiso 1 1 calc R U
H33B H -0.3923 -0.8599 -0.2690 0.103 Uiso 1 1 calc R U
H33C H -0.3679 -0.8438 -0.3229 0.103 Uiso 1 1 calc R U
C34 C -0.7844(10) -1.0463(12) -0.4588(7) 0.055(5) Uani 1 1 d . U
H34A H -0.7418 -1.0318 -0.4852 0.082 Uiso 1 1 calc R U
H34B H -0.8463 -1.0710 -0.4704 0.082 Uiso 1 1 calc R U
H34C H -0.7523 -1.0911 -0.4389 0.082 Uiso 1 1 calc R U
C35 C -0.9805(10) -0.9541(12) -0.4585(7) 0.060(6) Uani 1 1 d . U
H35A H -0.9668 -0.9418 -0.4914 0.091 Uiso 1 1 calc R U
H35B H -1.0396 -0.9217 -0.4490 0.091 Uiso 1 1 calc R U
H35C H -0.9902 -1.0191 -0.4541 0.091 Uiso 1 1 calc R U
C37 C -0.8501(10) -0.5576(12) -0.4120(6) 0.044(4) Uani 1 1 d . U
C38 C -0.9483(11) -0.5679(12) -0.3954(7) 0.043(5) Uani 1 1 d . U
C40 C -1.0541(8) -0.6403(10) -0.3451(7) 0.044(4) Uani 1 1 d . U
H40 H -1.0655 -0.6813 -0.3202 0.053 Uiso 1 1 calc R U
C41 C -1.1349(10) -0.5924(11) -0.3645(6) 0.045(5) Uani 1 1 d . U
H41 H -1.1993 -0.6051 -0.3540 0.054 Uiso 1 1 calc R U
C42 C -1.1200(10) -0.5278(12) -0.3982(7) 0.054(5) Uani 1 1 d . U
H42 H -1.1730 -0.4925 -0.4094 0.065 Uiso 1 1 calc R U
C43 C -1.0254(10) -0.5147(12) -0.4159(8) 0.057(5) Uani 1 1 d . U
C44 C -0.9990(12) -0.4473(13) -0.4497(8) 0.058(6) Uani 1 1 d . U
H44 H -1.0469 -0.4051 -0.4597 0.070 Uiso 1 1 calc R U
C45 C -0.9086(11) -0.4424(12) -0.4676(7) 0.050(5) Uani 1 1 d . U
H45 H -0.8961 -0.4019 -0.4926 0.060 Uiso 1 1 calc R U
C46 C -0.8301(13) -0.4971(11) -0.4497(7) 0.055(5) Uani 1 1 d . U
C47 C -0.7336(10) -0.4942(13) -0.4658(7) 0.058(5) Uani 1 1 d . U
H47 H -0.7161 -0.4538 -0.4901 0.069 Uiso 1 1 calc R U
C48 C -0.6626(12) -0.5507(11) -0.4462(6) 0.051(5) Uani 1 1 d . U
H48 H -0.5978 -0.5519 -0.4579 0.061 Uiso 1 1 calc R U
C49 C -0.6904(10) -0.6047(11) -0.4090(6) 0.047(4) Uani 1 1 d . U
H49 H -0.6403 -0.6396 -0.3948 0.056 Uiso 1 1 calc R U
N8 N -0.8939(7) -0.7379(10) -0.2763(6) 0.039(3) Uani 1 1 d . U
N15 N -0.8450(10) -0.3780(11) -0.1856(7) 0.057(4) Uani 1 1 d . U
N18 N -0.8339(9) -0.8062(8) -0.3766(5) 0.048(4) Uani 1 1 d . U
N21 N -0.7006(7) -0.7382(9) -0.3206(5) 0.047(4) Uani 1 1 d . U
N36 N -0.7812(8) -0.6131(10) -0.3908(5) 0.045(4) Uani 1 1 d . U
N39 N -0.9622(8) -0.6293(9) -0.3610(5) 0.041(4) Uani 1 1 d . U
O11 O -0.9428(7) -0.7199(7) -0.2016(4) 0.047(3) Uani 1 1 d . U
O16 O -0.8152(7) -0.3012(8) -0.1967(4) 0.057(3) Uani 1 1 d . U
O17 O -0.8839(8) -0.3939(8) -0.1482(5) 0.066(4) Uani 1 1 d . U
Ru1 Ru -0.83406(8) -0.68512(10) -0.33670(6) 0.0433(4) Uani 1 1 d . .
B1 B -0.5395(11) -0.2837(13) -0.4102(8) 0.039(6) Uani 1 1 d . .
C50 C -0.5589(11) -0.2805(11) -0.4659(6) 0.041(4) Uani 1 1 d . U
C51 C -0.4802(11) -0.2865(9) -0.4981(6) 0.037(4) Uani 1 1 d . U
H51 H -0.4152 -0.2894 -0.4866 0.044 Uiso 1 1 calc R U
C52 C -0.4955(11) -0.2882(10) -0.5447(7) 0.043(5) Uani 1 1 d . U
H52 H -0.4400 -0.2949 -0.5643 0.052 Uiso 1 1 calc R U
C53 C -0.5864(11) -0.2810(12) -0.5659(7) 0.054(5) Uani 1 1 d . U
H53 H -0.5937 -0.2807 -0.5988 0.065 Uiso 1 1 calc R U
C54 C -0.6665(13) -0.2741(10) -0.5359(6) 0.046(4) Uani 1 1 d . U
H54 H -0.7308 -0.2690 -0.5480 0.056 Uiso 1 1 calc R U
C55 C -0.6507(11) -0.2748(10) -0.4878(6) 0.041(4) Uani 1 1 d . U
H55 H -0.7066 -0.2711 -0.4683 0.049 Uiso 1 1 calc R U
C56 C -0.4491(10) -0.2127(12) -0.3996(6) 0.042(5) Uani 1 1 d . U
C57 C -0.3763(9) -0.2281(12) -0.3620(6) 0.042(4) Uani 1 1 d . U
H57 H -0.3804 -0.2812 -0.3435 0.050 Uiso 1 1 calc R U
C58 C -0.3020(9) -0.1655(11) -0.3534(6) 0.048(5) Uani 1 1 d . U
H58 H -0.2532 -0.1782 -0.3308 0.057 Uiso 1 1 calc R U
C59 C -0.2997(10) -0.0838(12) -0.3783(7) 0.054(5) Uani 1 1 d . U
H59 H -0.2500 -0.0407 -0.3719 0.064 Uiso 1 1 calc R U
C60 C -0.3680(9) -0.0662(12) -0.4114(7) 0.049(5) Uani 1 1 d . U
H60 H -0.3655 -0.0113 -0.4285 0.059 Uiso 1 1 calc R U
C61 C -0.4410(11) -0.1281(12) -0.4201(7) 0.047(5) Uani 1 1 d . U
H61 H -0.4899 -0.1115 -0.4419 0.057 Uiso 1 1 calc R U
C62 C -0.5078(10) -0.3867(11) -0.3916(6) 0.038(4) Uani 1 1 d . U
C63 C -0.4401(11) -0.4402(12) -0.4159(7) 0.050(5) Uani 1 1 d . U
H63 H -0.4141 -0.4185 -0.4445 0.060 Uiso 1 1 calc R U
C64 C -0.4095(12) -0.5260(13) -0.3991(8) 0.054(5) Uani 1 1 d . U
H64 H -0.3667 -0.5623 -0.4172 0.065 Uiso 1 1 calc R U
C65 C -0.4417(10) -0.5556(12) -0.3573(7) 0.051(5) Uani 1 1 d . U
H65 H -0.4209 -0.6127 -0.3460 0.061 Uiso 1 1 calc R U
C66 C -0.5054(10) -0.5033(11) -0.3304(8) 0.051(5) Uani 1 1 d . U
H66 H -0.5275 -0.5240 -0.3009 0.062 Uiso 1 1 calc R U
C67 C -0.5356(10) -0.4197(11) -0.3480(6) 0.042(4) Uani 1 1 d . U
H67 H -0.5774 -0.3835 -0.3292 0.050 Uiso 1 1 calc R U
C68 C -0.6381(9) -0.2508(12) -0.3810(6) 0.046(5) Uani 1 1 d . U
C69 C -0.7246(9) -0.3035(13) -0.3819(6) 0.053(5) Uani 1 1 d . U
H69 H -0.7235 -0.3601 -0.3975 0.064 Uiso 1 1 calc R U
C70 C -0.8109(10) -0.2757(11) -0.3608(6) 0.054(5) Uani 1 1 d . U
H70 H -0.8674 -0.3128 -0.3624 0.065 Uiso 1 1 calc R U
C71 C -0.8151(8) -0.1923(12) -0.3368(7) 0.050(4) Uani 1 1 d . U
H71 H -0.8738 -0.1729 -0.3222 0.060 Uiso 1 1 calc R U
C72 C -0.7316(9) -0.1398(11) -0.3351(8) 0.050(4) Uani 1 1 d . U
H72 H -0.7329 -0.0837 -0.3191 0.060 Uiso 1 1 calc R U
C73 C -0.6454(9) -0.1685(11) -0.3568(6) 0.049(5) Uani 1 1 d . U
H73 H -0.5893 -0.1308 -0.3550 0.059 Uiso 1 1 calc R U
C101 C -0.7473(18) -0.753(2) -0.5325(12) 0.152(12) Uani 1 1 d . U
H10C H -0.7719 -0.8151 -0.5361 0.182 Uiso 1 1 calc R U
H10D H -0.7760 -0.7261 -0.5040 0.182 Uiso 1 1 calc R U
C102 C -0.7710(18) -0.698(2) -0.5738(12) 0.171(13) Uani 1 1 d . U
H10E H -0.7409 -0.7247 -0.6015 0.256 Uiso 1 1 calc R U
H10F H -0.7458 -0.6363 -0.5695 0.256 Uiso 1 1 calc R U
H10G H -0.8421 -0.6954 -0.5779 0.256 Uiso 1 1 calc R U
C103 C -0.6016(17) -0.8060(19) -0.4948(10) 0.120(8) Uani 1 1 d . U
H10H H -0.6171 -0.8697 -0.5021 0.144 Uiso 1 1 calc R U
H10I H -0.6352 -0.7904 -0.4653 0.144 Uiso 1 1 calc R U
C104 C -0.4887(15) -0.7967(19) -0.4875(9) 0.126(9) Uani 1 1 d . U
H10J H -0.4563 -0.7920 -0.5179 0.189 Uiso 1 1 calc R U
H10K H -0.4641 -0.8499 -0.4709 0.189 Uiso 1 1 calc R U
H10L H -0.4750 -0.7424 -0.4691 0.189 Uiso 1 1 calc R U
O100 O -0.6377(12) -0.7511(12) -0.5304(8) 0.131(7) Uani 1 1 d . U

loop_
_atom_site_aniso_label
_atom_site_aniso_U_11
_atom_site_aniso_U_22
_atom_site_aniso_U_33
_atom_site_aniso_U_23
_atom_site_aniso_U_13
_atom_site_aniso_U_12
C1 0.026(7) 0.018(7) 0.078(10) -0.022(6) 0.003(7) -0.005(6)
C2 0.018(6) 0.038(8) 0.071(10) -0.008(7) -0.010(7) -0.007(6)
C3 0.026(7) 0.044(9) 0.074(10) -0.010(7) -0.020(7) 0.003(7)
C4 0.031(7) 0.060(8) 0.077(9) -0.008(7) -0.010(7) 0.006(7)
C5 0.026(7) 0.057(8) 0.077(11) -0.006(7) -0.002(7) 0.013(6)
C6 0.020(7) 0.041(7) 0.074(10) -0.004(6) 0.003(7) 0.001(6)
C7 0.026(7) 0.052(7) 0.062(9) -0.004(6) 0.004(6) -0.002(6)
C9 0.031(7) 0.046(7) 0.051(9) 0.003(6) 0.000(6) -0.006(5)
C10 0.035(7) 0.043(7) 0.054(9) -0.001(7) 0.004(6) -0.012(7)
C12 0.040(7) 0.041(7) 0.051(11) -0.006(7) -0.009(7) -0.006(6)
C13 0.045(8) 0.050(11) 0.075(13) 0.001(10) -0.021(8) 0.001(8)
C14 0.039(8) 0.040(8) 0.072(16) -0.002(8) -0.010(9) -0.003(7)
C19 0.031(6) 0.047(9) 0.067(11) -0.003(8) -0.011(6) 0.001(5)
C20 0.030(5) 0.047(7) 0.061(10) -0.007(8) -0.010(6) 0.000(6)
C22 0.033(6) 0.054(10) 0.050(10) -0.001(8) 0.002(6) -0.006(6)
C23 0.033(6) 0.066(10) 0.053(11) 0.001(8) -0.001(6) -0.004(6)
C24 0.031(6) 0.067(10) 0.058(10) -0.008(9) -0.010(6) 0.005(7)
C25 0.033(6) 0.052(8) 0.056(10) -0.002(8) -0.008(6) 0.004(5)
C26 0.040(7) 0.051(10) 0.069(12) -0.011(9) -0.013(7) 0.008(7)
C27 0.038(6) 0.045(9) 0.050(11) 0.002(8) -0.005(6) 0.002(6)
C28 0.034(6) 0.043(8) 0.054(10) 0.005(8) -0.011(6) -0.002(5)
C29 0.036(6) 0.053(9) 0.062(12) -0.001(8) -0.015(6) 0.001(6)
C30 0.032(6) 0.051(9) 0.068(13) 0.003(9) -0.011(7) -0.005(6)
C31 0.032(7) 0.064(10) 0.085(13) -0.009(10) -0.013(7) -0.007(7)
C32 0.028(7) 0.076(13) 0.055(11) -0.006(10) 0.003(7) -0.007(8)
C33 0.026(7) 0.074(12) 0.107(18) -0.002(12) -0.021(8) -0.004(7)
C34 0.043(9) 0.057(10) 0.064(13) -0.008(9) -0.016(8) 0.001(8)
C35 0.042(8) 0.054(12) 0.085(15) -0.001(11) -0.021(9) -0.004(8)
C37 0.029(6) 0.052(9) 0.051(10) 0.003(8) 0.000(6) -0.003(6)
C38 0.029(5) 0.045(9) 0.057(10) 0.008(8) -0.004(6) 0.003(5)
C40 0.030(5) 0.045(9) 0.056(11) 0.003(9) -0.003(6) 0.003(6)
C41 0.028(7) 0.044(10) 0.063(12) -0.003(8) -0.011(6) 0.002(6)
C42 0.030(6) 0.061(11) 0.072(12) 0.011(9) -0.013(7) 0.000(6)
C43 0.031(6) 0.061(10) 0.079(12) 0.022(10) -0.008(6) 0.004(6)
C44 0.048(7) 0.049(11) 0.078(13) 0.017(10) -0.003(7) 0.008(7)
C45 0.044(7) 0.048(10) 0.057(12) 0.004(9) -0.005(7) 0.001(6)
C46 0.036(6) 0.061(10) 0.068(11) 0.020(9) 0.004(7) 0.003(7)
C47 0.037(6) 0.067(12) 0.070(13) 0.009(10) 0.002(7) -0.003(7)
C48 0.025(6) 0.063(10) 0.065(11) 0.009(9) 0.008(7) -0.005(7)
C49 0.036(7) 0.060(10) 0.044(10) -0.008(8) 0.004(6) -0.006(6)
N8 0.010(5) 0.050(7) 0.056(8) 0.000(6) 0.002(6) 0.003(5)
N15 0.032(8) 0.058(8) 0.080(9) -0.004(7) -0.008(7) 0.007(7)
N18 0.030(5) 0.013(6) 0.102(10) -0.011(7) -0.013(6) -0.002(6)
N21 0.033(6) 0.046(7) 0.062(10) -0.004(7) -0.010(6) -0.005(5)
N36 0.019(5) 0.073(9) 0.042(9) 0.009(8) 0.008(5) 0.001(6)
N39 0.028(5) 0.039(8) 0.055(9) 0.004(7) -0.001(5) 0.007(5)
O11 0.039(5) 0.041(6) 0.062(8) -0.007(6) 0.008(5) -0.005(5)
O16 0.043(7) 0.056(7) 0.072(9) -0.002(6) 0.002(6) 0.003(6)
O17 0.067(8) 0.050(8) 0.080(10) 0.000(7) 0.008(6) 0.006(6)
Ru1 0.0244(5) 0.0454(8) 0.0603(10) 0.0015(11) 0.0002(8) 0.0001(7)
B1 0.025(9) 0.046(14) 0.046(16) 0.001(12) 0.012(9) 0.008(9)
C50 0.039(6) 0.044(11) 0.040(9) -0.006(8) 0.000(6) 0.006(7)
C51 0.047(7) 0.019(9) 0.045(9) 0.000(8) 0.005(6) 0.000(6)
C52 0.049(7) 0.035(11) 0.046(9) -0.001(8) 0.003(6) -0.004(7)
C53 0.050(7) 0.066(14) 0.046(9) 0.008(9) 0.008(6) -0.010(8)
C54 0.046(7) 0.058(11) 0.035(8) 0.005(8) 0.004(7) -0.006(8)
C55 0.039(7) 0.044(10) 0.040(8) 0.004(8) 0.006(6) -0.004(7)
C56 0.028(7) 0.049(9) 0.049(11) -0.001(8) -0.005(7) 0.001(6)
C57 0.032(6) 0.051(9) 0.042(10) -0.001(8) 0.004(6) 0.000(6)
C58 0.037(7) 0.051(9) 0.055(12) 0.004(8) -0.006(7) -0.005(6)
C59 0.034(7) 0.047(9) 0.080(13) 0.009(9) -0.002(7) -0.008(7)
C60 0.032(7) 0.045(9) 0.071(12) 0.007(8) 0.003(7) 0.000(6)
C61 0.026(7) 0.054(9) 0.063(12) 0.005(8) -0.003(7) 0.006(6)
C62 0.023(7) 0.045(9) 0.044(10) 0.010(7) -0.005(6) -0.008(6)
C63 0.035(8) 0.060(10) 0.055(11) 0.008(8) 0.001(8) 0.004(7)
C64 0.047(9) 0.055(10) 0.061(12) 0.003(8) 0.000(8) 0.001(8)
C65 0.038(8) 0.052(9) 0.062(11) 0.004(8) -0.002(7) 0.007(7)
C66 0.043(8) 0.046(9) 0.065(12) 0.013(8) 0.008(8) -0.003(6)
C67 0.039(8) 0.038(8) 0.048(10) 0.004(7) 0.005(7) 0.000(6)
C68 0.029(7) 0.055(10) 0.054(12) 0.014(9) -0.003(6) 0.005(6)
C69 0.032(6) 0.052(10) 0.075(13) -0.009(10) 0.011(7) 0.002(7)
C70 0.041(7) 0.055(9) 0.067(13) 0.006(9) 0.014(7) 0.003(6)
C71 0.027(6) 0.053(8) 0.070(11) 0.005(9) 0.009(8) 0.014(6)
C72 0.039(6) 0.050(8) 0.060(11) 0.023(9) 0.003(8) 0.009(6)
C73 0.033(7) 0.054(10) 0.062(13) 0.012(8) 0.002(6) 0.000(6)
C101 0.127(14) 0.12(2) 0.21(3) 0.04(2) -0.015(15) -0.016(13)
C102 0.146(17) 0.15(3) 0.22(3) 0.04(2) -0.024(18) 0.00(2)
C103 0.139(13) 0.086(17) 0.13(2) 0.003(16) 0.020(13) 0.012(15)
C104 0.134(13) 0.11(2) 0.13(2) 0.00(2) 0.016(14) 0.002(15)
O100 0.128(12) 0.102(13) 0.163(18) 0.019(12) -0.011(11) -0.020(10)

loop_
_atom_type_symbol
_atom_type_description
_atom_type_scat_dispersion_real
_atom_type_scat_dispersion_imag
_atom_type_scat_source
C C 0.0033 0.0016 'International Tables Vol C Tables 4.2.6.8 and 6.1.1.4'
H H 0.0000 0.0000 'International Tables Vol C Tables 4.2.6.8 and 6.1.1.4'
B B 0.0013 0.0007 'International Tables Vol C Tables 4.2.6.8 and 6.1.1.4'
N N 0.0061 0.0033 'International Tables Vol C Tables 4.2.6.8 and 6.1.1.4'
O O 0.0106 0.0060 'International Tables Vol C Tables 4.2.6.8 and 6.1.1.4'
Ru Ru -1.2594 0.8363 'International Tables Vol C Tables 4.2.6.8 and 6.1.1.4'

loop_
_geom_angle_atom_site_label_1
_geom_angle_atom_site_label_2
_geom_angle_atom_site_label_3
_geom_angle
C2 C1 C6 114.5(16)
C2 C1 Ru1 131.4(14)
C6 C1 Ru1 114.0(12)
C3 C2 C1 123.1(19)
C3 C2 H2 118.5
C1 C2 H2 118.5
C2 C3 C4 120.0(18)
C2 C3 H3 120.0
C4 C3 H3 120.0
C5 C4 C3 119(2)
C5 C4 N15 120(2)
C3 C4 N15 120.6(18)
C6 C5 C4 120(2)
C6 C5 H5 120.0
C4 C5 H5 120.0
C5 C6 C1 122.9(17)
C5 C6 C7 124.7(19)
C1 C6 C7 112.4(17)
N8 C7 O11 124.0(19)
N8 C7 C6 114.9(19)
O11 C7 C6 121.0(18)
C12 C9 N8 112.0(11)
C12 C9 C10 113.6(14)
N8 C9 C10 99.6(13)
C12 C9 H9 110.4
N8 C9 H9 110.4
C10 C9 H9 110.4
O11 C10 C9 106.2(12)
O11 C10 H10A 110.5
C9 C10 H10A 110.5
O11 C10 H10B 110.5
C9 C10 H10B 110.5
H10A C10 H10B 108.7
C9 C12 C13 112.5(13)
C9 C12 C14 108.8(12)
C13 C12 C14 109.3(14)
C9 C12 H12 108.7
C13 C12 H12 108.7
C14 C12 H12 108.7
C12 C13 H13A 109.5
C12 C13 H13B 109.5
H13A C13 H13B 109.5
C12 C13 H13C 109.5
H13A C13 H13C 109.5
H13B C13 H13C 109.5
C12 C14 H14A 109.5
C12 C14 H14B 109.5
H14A C14 H14B 109.5
C12 C14 H14C 109.5
H14A C14 H14C 109.5
H14B C14 H14C 109.5
N18 C19 C28 120.7(15)
N18 C19 C20 116.7(16)
C28 C19 C20 122.2(15)
N21 C20 C19 115.8(13)
N21 C20 C25 123.4(14)
C19 C20 C25 120.5(16)
N21 C22 C23 125.0(16)
N21 C22 H22 117.5
C23 C22 H22 117.5
C22 C23 C24 118.8(16)
C22 C23 C32 120.0(16)
C24 C23 C32 121.1(14)
C25 C24 C23 118.3(15)
C25 C24 C33 118.5(17)
C23 C24 C33 123.3(15)
C24 C25 C20 117.7(16)
C24 C25 C26 125.4(14)
C20 C25 C26 116.7(15)
C27 C26 C25 121.7(15)
C27 C26 H26 119.2
C25 C26 H26 119.2
C26 C27 C28 120.6(17)
C26 C27 H27 119.7
C28 C27 H27 119.7
C19 C28 C29 121.2(15)
C19 C28 C27 117.8(16)
C29 C28 C27 121.0(17)
C30 C29 C28 116.6(18)
C30 C29 C34 123.5(15)
C28 C29 C34 119.7(14)
C29 C30 C31 119.0(17)
C29 C30 C35 121.9(17)
C31 C30 C35 118.1(15)
N18 C31 C30 123.6(16)
N18 C31 H31 118.2
C30 C31 H31 118.2
C23 C32 H32A 109.5
C23 C32 H32B 109.5
H32A C32 H32B 109.5
C23 C32 H32C 109.5
H32A C32 H32C 109.5
H32B C32 H32C 109.5
C24 C33 H33A 109.5
C24 C33 H33B 109.5
H33A C33 H33B 109.5
C24 C33 H33C 109.5
H33A C33 H33C 109.5
H33B C33 H33C 109.5
C29 C34 H34A 109.5
C29 C34 H34B 109.5
H34A C34 H34B 109.5
C29 C34 H34C 109.5
H34A C34 H34C 109.5
H34B C34 H34C 109.5
C30 C35 H35A 109.5
C30 C35 H35B 109.5
H35A C35 H35B 109.5
C30 C35 H35C 109.5
H35A C35 H35C 109.5
H35B C35 H35C 109.5
N36 C37 C46 124.9(14)
N36 C37 C38 115.3(15)
C46 C37 C38 119.8(16)
N39 C38 C37 116.4(15)
N39 C38 C43 124.1(15)
C37 C38 C43 119.5(17)
N39 C40 C41 122.1(16)
N39 C40 H40 118.9
C41 C40 H40 118.9
C42 C41 C40 120.3(14)
C42 C41 H41 119.8
C40 C41 H41 119.8
C41 C42 C43 119.1(16)
C41 C42 H42 120.4
C43 C42 H42 120.4
C42 C43 C44 124.8(16)
C42 C43 C38 116.9(17)
C44 C43 C38 118.1(15)
C45 C44 C43 121.8(17)
C45 C44 H44 119.1
C43 C44 H44 119.1
C44 C45 C46 121.4(18)
C44 C45 H45 119.3
C46 C45 H45 119.3
C47 C46 C37 116.6(16)
C47 C46 C45 124.7(17)
C37 C46 C45 118.6(15)
C48 C47 C46 120.3(18)
C48 C47 H47 119.9
C46 C47 H47 119.9
C49 C48 C47 117.7(16)
C49 C48 H48 121.2
C47 C48 H48 121.2
N36 C49 C48 126.9(16)
N36 C49 H49 116.5
C48 C49 H49 116.5
C7 N8 C9 106.4(16)
C7 N8 Ru1 120.5(14)
C9 N8 Ru1 132.8(12)
O17 N15 O16 122.9(19)
O17 N15 C4 121.2(18)
O16 N15 C4 115.9(18)
C31 N18 C19 118.0(15)
C31 N18 Ru1 129.4(12)
C19 N18 Ru1 112.3(10)
C22 N21 C20 116.4(12)
C22 N21 Ru1 127.7(11)
C20 N21 Ru1 115.9(10)
C49 N36 C37 113.5(14)
C49 N36 Ru1 132.4(12)
C37 N36 Ru1 114.0(9)
C40 N39 C38 117.2(13)
C40 N39 Ru1 129.2(12)
C38 N39 Ru1 113.3(10)
C7 O11 C10 101.8(14)
N36 Ru1 C1 92.7(6)
N36 Ru1 N21 93.3(5)
C1 Ru1 N21 95.9(6)
N36 Ru1 N39 80.4(5)
C1 Ru1 N39 87.2(6)
N21 Ru1 N39 173.1(6)
N36 Ru1 N8 170.2(6)
C1 Ru1 N8 78.1(6)
N21 Ru1 N8 91.1(5)
N39 Ru1 N8 95.6(5)
N36 Ru1 N18 91.8(6)
C1 Ru1 N18 172.8(6)
N21 Ru1 N18 78.2(5)
N39 Ru1 N18 99.1(5)
N8 Ru1 N18 97.6(6)
C50 B1 C56 106.5(13)
C50 B1 C68 110.9(13)
C56 B1 C68 109.2(14)
C50 B1 C62 112.6(14)
C56 B1 C62 109.1(12)
C68 B1 C62 108.5(14)
C55 C50 C51 112.9(16)
C55 C50 B1 126.0(14)
C51 C50 B1 121.1(13)
C52 C51 C50 121.8(15)
C52 C51 H51 119.1
C50 C51 H51 119.1
C51 C52 C53 124.7(16)
C51 C52 H52 117.6
C53 C52 H52 117.6
C52 C53 C54 116.0(17)
C52 C53 H53 122.0
C54 C53 H53 122.0
C55 C54 C53 119.1(17)
C55 C54 H54 120.4
C53 C54 H54 120.4
C54 C55 C50 125.4(16)
C54 C55 H55 117.3
C50 C55 H55 117.3
C61 C56 C57 113.1(15)
C61 C56 B1 123.9(15)
C57 C56 B1 122.5(15)
C58 C57 C56 120.9(16)
C58 C57 H57 119.5
C56 C57 H57 119.5
C57 C58 C59 119.9(15)
C57 C58 H58 120.1
C59 C58 H58 120.1
C60 C59 C58 120.4(16)
C60 C59 H59 119.8
C58 C59 H59 119.8
C59 C60 C61 119.7(17)
C59 C60 H60 120.1
C61 C60 H60 120.1
C60 C61 C56 125.6(17)
C60 C61 H61 117.2
C56 C61 H61 117.2
C67 C62 C63 115.3(16)
C67 C62 B1 122.3(16)
C63 C62 B1 121.8(16)
C62 C63 C64 122.0(19)
C62 C63 H63 119.0
C64 C63 H63 119.0
C65 C64 C63 119.7(19)
C65 C64 H64 120.2
C63 C64 H64 120.2
C64 C65 C66 120.9(18)
C64 C65 H65 119.6
C66 C65 H65 119.6
C65 C66 C67 118.5(19)
C65 C66 H66 120.7
C67 C66 H66 120.7
C62 C67 C66 123.4(17)
C62 C67 H67 118.3
C66 C67 H67 118.3
C73 C68 C69 115.2(14)
C73 C68 B1 124.1(14)
C69 C68 B1 120.5(16)
C70 C69 C68 122.6(17)
C70 C69 H69 118.7
C68 C69 H69 118.7
C69 C70 C71 120.4(15)
C69 C70 H70 119.8
C71 C70 H70 119.8
C72 C71 C70 118.3(14)
C72 C71 H71 120.8
C70 C71 H71 120.8
C71 C72 C73 120.7(17)
C71 C72 H72 119.7
C73 C72 H72 119.7
C72 C73 C68 122.8(14)
C72 C73 H73 118.6
C68 C73 H73 118.6
C102 C101 O100 104(2)
C102 C101 H10C 110.9
O100 C101 H10C 110.9
C102 C101 H10D 110.9
O100 C101 H10D 110.9
H10C C101 H10D 109.0
C101 C102 H10E 109.5
C101 C102 H10F 109.5
H10E C102 H10F 109.5
C101 C102 H10G 109.5
H10E C102 H10G 109.5
H10F C102 H10G 109.5
O100 C103 C104 113(2)
O100 C103 H10H 108.9
C104 C103 H10H 108.9
O100 C103 H10I 108.9
C104 C103 H10I 108.9
H10H C103 H10I 107.7
C103 C104 H10J 109.5
C103 C104 H10K 109.5
H10J C104 H10K 109.5
C103 C104 H10L 109.5
H10J C104 H10L 109.5
H10K C104 H10L 109.5
C103 O100 C101 112(2)

loop_
_geom_bond_atom_site_label_1
_geom_bond_atom_site_label_2
_geom_bond_distance
C1 C2 1.404(19)
C1 C6 1.45(2)
C1 Ru1 2.027(15)
C2 C3 1.34(2)
C2 H2 0.9500
C3 C4 1.44(2)
C3 H3 0.9500
C4 C5 1.36(2)
C4 N15 1.46(2)
C5 C6 1.36(2)
C5 H5 0.9500
C6 C7 1.51(2)
C7 N8 1.22(2)
C7 O11 1.34(2)
C9 C12 1.53(2)
C9 N8 1.55(2)
C9 C10 1.56(2)
C9 H9 1.0000
C10 O11 1.488(19)
C10 H10A 0.9900
C10 H10B 0.9900
C12 C13 1.56(2)
C12 C14 1.571(19)
C12 H12 1.0000
C13 H13A 0.9800
C13 H13B 0.9800
C13 H13C 0.9800
C14 H14A 0.9800
C14 H14B 0.9800
C14 H14C 0.9800
C19 N18 1.372(17)
C19 C28 1.40(2)
C19 C20 1.41(2)
C20 N21 1.375(19)
C20 C25 1.432(18)
C22 N21 1.343(17)
C22 C23 1.392(18)
C22 H22 0.9500
C23 C24 1.42(2)
C23 C32 1.52(2)
C24 C25 1.41(2)
C24 C33 1.54(2)
C25 C26 1.46(2)
C26 C27 1.38(2)
C26 H26 0.9500
C27 C28 1.445(18)
C27 H27 0.9500
C28 C29 1.43(2)
C29 C30 1.38(2)
C29 C34 1.48(2)
C30 C31 1.42(2)
C30 C35 1.53(2)
C31 N18 1.340(19)
C31 H31 0.9500
C32 H32A 0.9800
C32 H32B 0.9800
C32 H32C 0.9800
C33 H33A 0.9800
C33 H33B 0.9800
C33 H33C 0.9800
C34 H34A 0.9800
C34 H34B 0.9800
C34 H34C 0.9800
C35 H35A 0.9800
C35 H35B 0.9800
C35 H35C 0.9800
C37 N36 1.391(19)
C37 C46 1.43(2)
C37 C38 1.43(2)
C38 N39 1.36(2)
C38 C43 1.44(2)
C40 N39 1.347(16)
C40 C41 1.426(18)
C40 H40 0.9500
C41 C42 1.38(2)
C41 H41 0.9500
C42 C43 1.40(2)
C42 H42 0.9500
C43 C44 1.44(2)
C44 C45 1.34(2)
C44 H44 0.9500
C45 C46 1.44(2)
C45 H45 0.9500
C46 C47 1.40(2)
C47 C48 1.40(2)
C47 H47 0.9500
C48 C49 1.39(2)
C48 H48 0.9500
C49 N36 1.354(16)
C49 H49 0.9500
N8 Ru1 2.070(15)
N15 O17 1.221(18)
N15 O16 1.250(18)
N18 Ru1 2.128(13)
N21 Ru1 2.042(11)
N36 Ru1 2.018(13)
N39 Ru1 2.060(11)
B1 C50 1.62(3)
B1 C56 1.65(2)
B1 C68 1.66(2)
B1 C62 1.67(2)
C50 C55 1.41(2)
C50 C51 1.42(2)
C51 C52 1.35(2)
C51 H51 0.9500
C52 C53 1.39(2)
C52 H52 0.9500
C53 C54 1.40(2)
C53 H53 0.9500
C54 C55 1.40(2)
C54 H54 0.9500
C55 H55 0.9500
C56 C61 1.39(2)
C56 C57 1.49(2)
C57 C58 1.398(18)
C57 H57 0.9500
C58 C59 1.41(2)
C58 H58 0.9500
C59 C60 1.36(2)
C59 H59 0.9500
C60 C61 1.38(2)
C60 H60 0.9500
C61 H61 0.9500
C62 C67 1.40(2)
C62 C63 1.40(2)
C63 C64 1.42(2)
C63 H63 0.9500
C64 C65 1.35(2)
C64 H64 0.9500
C65 C66 1.40(2)
C65 H65 0.9500
C66 C67 1.40(2)
C66 H66 0.9500
C67 H67 0.9500
C68 C73 1.41(2)
C68 C69 1.419(19)
C69 C70 1.391(18)
C69 H69 0.9500
C70 C71 1.41(2)
C70 H70 0.9500
C71 C72 1.383(18)
C71 H71 0.9500
C72 C73 1.400(19)
C72 H72 0.9500
C73 H73 0.9500
C101 C102 1.47(4)
C101 O100 1.50(3)
C101 H10C 0.9900
C101 H10D 0.9900
C102 H10E 0.9800
C102 H10F 0.9800
C102 H10G 0.9800
C103 O100 1.40(3)
C103 C104 1.57(3)
C103 H10H 0.9900
C103 H10I 0.9900
C104 H10J 0.9800
C104 H10K 0.9800
C104 H10L 0.9800

loop_
_geom_torsion_atom_site_label_1
_geom_torsion_atom_site_label_2
_geom_torsion_atom_site_label_3
_geom_torsion_atom_site_label_4
_geom_torsion
C6 C1 C2 C3 1(2)
Ru1 C1 C2 C3 177.2(11)
C1 C2 C3 C4 -1(2)
C2 C3 C4 C5 0(2)
C2 C3 C4 N15 -176.1(14)
C3 C4 C5 C6 2(2)
N15 C4 C5 C6 178.0(15)
C4 C5 C6 C1 -3(2)
C4 C5 C6 C7 179.0(15)
C2 C1 C6 C5 1(2)
Ru1 C1 C6 C5 -176.0(12)
C2 C1 C6 C7 179.5(13)
Ru1 C1 C6 C7 2.6(17)
C5 C6 C7 N8 176.7(15)
C1 C6 C7 N8 -2(2)
C5 C6 C7 O11 -1(2)
C1 C6 C7 O11 -179.4(13)
C12 C9 C10 O11 105.3(14)
N8 C9 C10 O11 -13.9(14)
N8 C9 C12 C13 65.4(19)
C10 C9 C12 C13 -46.4(18)
N8 C9 C12 C14 -173.4(14)
C10 C9 C12 C14 74.8(17)
N18 C19 C20 N21 -7(2)
C28 C19 C20 N21 179.7(16)
N18 C19 C20 C25 178.1(16)
C28 C19 C20 C25 5(3)
N21 C22 C23 C24 -1(3)
N21 C22 C23 C32 -177.8(16)
C22 C23 C24 C25 2(3)
C32 C23 C24 C25 178.8(17)
C22 C23 C24 C33 -179.0(17)
C32 C23 C24 C33 -2(3)
C23 C24 C25 C20 -5(3)
C33 C24 C25 C20 175.9(16)
C23 C24 C25 C26 179.8(17)
C33 C24 C25 C26 1(3)
N21 C20 C25 C24 7(3)
C19 C20 C25 C24 -178.0(17)
N21 C20 C25 C26 -177.0(16)
C19 C20 C25 C26 -2(3)
C24 C25 C26 C27 177.9(19)
C20 C25 C26 C27 3(3)
C25 C26 C27 C28 -5(3)
N18 C19 C28 C29 -1(3)
C20 C19 C28 C29 172.2(17)
N18 C19 C28 C27 -179.9(15)
C20 C19 C28 C27 -7(3)
C26 C27 C28 C19 7(3)
C26 C27 C28 C29 -172.1(18)
C19 C28 C29 C30 -2(3)
C27 C28 C29 C30 176.5(18)
C19 C28 C29 C34 -178.4(18)
C27 C28 C29 C34 1(3)
C28 C29 C30 C31 8(3)
C34 C29 C30 C31 -175.9(18)
C28 C29 C30 C35 177.0(17)
C34 C29 C30 C35 -7(3)
C29 C30 C31 N18 -12(3)
C35 C30 C31 N18 179.0(17)
N36 C37 C38 N39 1(2)
C46 C37 C38 N39 177.2(16)
N36 C37 C38 C43 -178.7(16)
C46 C37 C38 C43 -2(3)
N39 C40 C41 C42 -5(3)
C40 C41 C42 C43 5(3)
C41 C42 C43 C44 -177.4(19)
C41 C42 C43 C38 -3(3)
N39 C38 C43 C42 1(3)
C37 C38 C43 C42 179.9(18)
N39 C38 C43 C44 175.5(19)
C37 C38 C43 C44 -5(3)
C42 C43 C44 C45 -175(2)
C38 C43 C44 C45 10(3)
C43 C44 C45 C46 -8(3)
N36 C37 C46 C47 0(3)
C38 C37 C46 C47 -176.5(17)
N36 C37 C46 C45 -178.8(16)
C38 C37 C46 C45 5(3)
C44 C45 C46 C47 -178(2)
C44 C45 C46 C37 0(3)
C37 C46 C47 C48 2(3)
C45 C46 C47 C48 -179.7(17)
C46 C47 C48 C49 -4(3)
C47 C48 C49 N36 4(3)
O11 C7 N8 C9 -7(2)
C6 C7 N8 C9 175.7(11)
O11 C7 N8 Ru1 177.7(10)
C6 C7 N8 Ru1 0.2(19)
C12 C9 N8 C7 -107.9(15)
C10 C9 N8 C7 12.5(15)
C12 C9 N8 Ru1 66.8(18)
C10 C9 N8 Ru1 -172.9(9)
C5 C4 N15 O17 1(2)
C3 C4 N15 O17 176.8(15)
C5 C4 N15 O16 -175.7(15)
C3 C4 N15 O16 0(2)
C30 C31 N18 C19 8(3)
C30 C31 N18 Ru1 -179.6(14)
C28 C19 N18 C31 -2(3)
C20 C19 N18 C31 -175.4(16)
C28 C19 N18 Ru1 -175.3(14)
C20 C19 N18 Ru1 11.2(19)
C23 C22 N21 C20 3(2)
C23 C22 N21 Ru1 -176.9(12)
C19 C20 N21 C22 179.0(15)
C25 C20 N21 C22 -6(2)
C19 C20 N21 Ru1 -1.2(19)
C25 C20 N21 Ru1 173.6(14)
C48 C49 N36 C37 -2(2)
C48 C49 N36 Ru1 -178.4(13)
C46 C37 N36 C49 1(2)
C38 C37 N36 C49 176.8(15)
C46 C37 N36 Ru1 177.3(14)
C38 C37 N36 Ru1 -6.4(19)
C41 C40 N39 C38 2(2)
C41 C40 N39 Ru1 176.4(12)
C37 C38 N39 C40 -179.6(15)
C43 C38 N39 C40 0(3)
C37 C38 N39 Ru1 5(2)
C43 C38 N39 Ru1 -175.4(14)
N8 C7 O11 C10 -3(2)
C6 C7 O11 C10 174.5(13)
C9 C10 O11 C7 10.9(15)
C56 B1 C50 C55 -134.6(15)
C68 B1 C50 C55 -16(2)
C62 B1 C50 C55 105.8(17)
C56 B1 C50 C51 47.5(19)
C68 B1 C50 C51 166.2(14)
C62 B1 C50 C51 -72.0(18)
C55 C50 C51 C52 -1(2)
B1 C50 C51 C52 176.8(16)
C50 C51 C52 C53 3(3)
C51 C52 C53 C54 -2(3)
C52 C53 C54 C55 0(2)
C53 C54 C55 C50 1(2)
C51 C50 C55 C54 0(2)
B1 C50 C55 C54 -178.5(16)
C50 B1 C56 C61 42(2)
C68 B1 C56 C61 -77(2)
C62 B1 C56 C61 164.1(17)
C50 B1 C56 C57 -146.9(15)
C68 B1 C56 C57 93.3(18)
C62 B1 C56 C57 -25(2)
C61 C56 C57 C58 -7(2)
B1 C56 C57 C58 -178.6(14)
C56 C57 C58 C59 5(2)
C57 C58 C59 C60 -2(2)
C58 C59 C60 C61 1(3)
C59 C60 C61 C56 -4(3)
C57 C56 C61 C60 7(3)
B1 C56 C61 C60 178.4(16)
C50 B1 C62 C67 -145.6(14)
C56 B1 C62 C67 96.4(17)
C68 B1 C62 C67 -23(2)
C50 B1 C62 C63 43.6(19)
C56 B1 C62 C63 -74.4(19)
C68 B1 C62 C63 166.6(15)
C67 C62 C63 C64 6(2)
B1 C62 C63 C64 177.0(15)
C62 C63 C64 C65 -4(3)
C63 C64 C65 C66 0(3)
C64 C65 C66 C67 0(2)
C63 C62 C67 C66 -5(2)
B1 C62 C67 C66 -176.1(14)
C65 C66 C67 C62 2(2)
C50 B1 C68 C73 -109.0(18)
C56 B1 C68 C73 8(2)
C62 B1 C68 C73 127.0(16)
C50 B1 C68 C69 67(2)
C56 B1 C68 C69 -176.2(15)
C62 B1 C68 C69 -57(2)
C73 C68 C69 C70 1(2)
B1 C68 C69 C70 -175.3(16)
C68 C69 C70 C71 -1(3)
C69 C70 C71 C72 0(3)
C70 C71 C72 C73 0(3)
C71 C72 C73 C68 0(3)
C69 C68 C73 C72 0(2)
B1 C68 C73 C72 175.5(16)
C104 C103 O100 C101 -173(2)
C102 C101 O100 C103 -176(2)
